data_7055587
loop_
_publ_author_name
'Dai, Fangna'
'Fan, Weidong'
'Bi, Jiahui'
'Zhang, Qian'
'Zhang, XiRui'
'Liang, Tuo'
'Wang, Xingyi'
'Dong, Bin'
'Gao, Jing'

_publ_section_title
;
 Four Pb(ii) metal--organic frameworks with increasing dimensions:
 structural diversities by varying the ligands
;
_journal_issue 8
_journal_name_full 'New J. Chem.'
_journal_page_first 6867
_journal_paper_doi 10.1039/C5NJ03632A
_journal_volume 40
_journal_year 2016
_chemical_formula_moiety '0.25(C96 H48 Cl8 N16 O32 Pb12)'
_chemical_formula_sum 'C24 H12 Cl2 N4 O8 Pb3'
_chemical_formula_weight 1176.85
_chemical_name_systematic
;
 ?
;
_space_group_crystal_system monoclinic
_space_group_IT_number 15
_space_group_name_Hall '-C 2yc'
_space_group_name_H-M_alt 'C 1 2/c 1'
_symmetry_space_group_name_Hall '-C 2yc'
_symmetry_space_group_name_H-M 'C 1 2/c 1'
_atom_sites_solution_hydrogens geom
_atom_sites_solution_primary iterative
_audit_creation_date 2016-04-21
_audit_creation_method
;
Olex2 1.2
(compiled 2016.02.19 svn.r3266 for OlexSys, GUI svn.r5155)
;
_audit_update_record
;
2016-04-24 deposited with the CCDC.
2016-05-30 downloaded from the CCDC.
;
_cell_angle_alpha 90
_cell_angle_beta 94.072(2)
_cell_angle_gamma 90
_cell_formula_units_Z 4
_cell_length_a 19.6153(5)
_cell_length_b 7.10613(16)
_cell_length_c 18.5113(4)
_cell_measurement_reflns_used 2442
_cell_measurement_temperature 293(2)
_cell_measurement_theta_max 28.7830
_cell_measurement_theta_min 3.7130
_cell_volume 2573.76(10)
_computing_cell_refinement
;
CrysAlisPro, Agilent Technologies,
Version 1.171.36.32 (release 02-08-2013 CrysAlis171 .NET)
(compiled Aug  2 2013,16:46:58)
;
_computing_data_collection
;
CrysAlisPro, Agilent Technologies,
Version 1.171.36.32 (release 02-08-2013 CrysAlis171 .NET)
(compiled Aug  2 2013,16:46:58)
;
_computing_data_reduction
;
CrysAlisPro, Agilent Technologies,
Version 1.171.36.32 (release 02-08-2013 CrysAlis171 .NET)
(compiled Aug  2 2013,16:46:58)
;
_computing_molecular_graphics 'Olex2 (Dolomanov et al., 2009)'
_computing_publication_material 'Olex2 (Dolomanov et al., 2009)'
_computing_structure_refinement 'ShelXL (Sheldrick, 2015)'
_computing_structure_solution
;
Superflip (Palatinus & Chapuis, 2007;Palatinus & van der Lee, 2008;
Palatinus et al., 2012)
;
_diffrn_ambient_temperature 293(2)
_diffrn_detector_area_resol_mean 16.0450
_diffrn_measured_fraction_theta_full 0.999
_diffrn_measured_fraction_theta_max 1.000
_diffrn_measurement_details
;
  1 omega   60.00   90.00   1.0000   11.7400
omega____ theta____ kappa____ phi______ frames
    -       18.9813   77.0000   60.0000 30

  2 omega   -8.00   86.00   1.0000   11.7400
omega____ theta____ kappa____ phi______ frames
    -       18.9813   38.0000 -150.0000 94

  3 omega   66.00   95.00   1.0000   11.7400
omega____ theta____ kappa____ phi______ frames
    -       18.9813 -178.0000    0.0000 29

  4 omega  -12.00   58.00   1.0000   11.7400
omega____ theta____ kappa____ phi______ frames
    -       18.9813  -99.0000   60.0000 70

  5 omega  -83.00  -58.00   1.0000   11.7400
omega____ theta____ kappa____ phi______ frames
    -      -19.1376  134.0000 -135.0000 25
;
_diffrn_measurement_device_type 'SuperNova, Dual, Cu at zero, Eos'
_diffrn_measurement_method '\w scans'
_diffrn_orient_matrix_UB_11 0.0356054000
_diffrn_orient_matrix_UB_12 0.0184389000
_diffrn_orient_matrix_UB_13 0.0018176000
_diffrn_orient_matrix_UB_21 0.0067129000
_diffrn_orient_matrix_UB_22 -0.0968527000
_diffrn_orient_matrix_UB_23 0.0064624000
_diffrn_orient_matrix_UB_31 0.0002537000
_diffrn_orient_matrix_UB_32 -0.0157031000
_diffrn_orient_matrix_UB_33 -0.0378344000
_diffrn_radiation_monochromator mirror
_diffrn_radiation_type MoK\a
_diffrn_radiation_wavelength 0.710
_diffrn_reflns_av_R_equivalents 0.0371
_diffrn_reflns_av_unetI/netI 0.0520
_diffrn_reflns_Laue_measured_fraction_full 0.999
_diffrn_reflns_Laue_measured_fraction_max 1.000
_diffrn_reflns_limit_h_max 24
_diffrn_reflns_limit_h_min -20
_diffrn_reflns_limit_k_max 8
_diffrn_reflns_limit_k_min -8
_diffrn_reflns_limit_l_max 19
_diffrn_reflns_limit_l_min -23
_diffrn_reflns_number 5451
_diffrn_reflns_point_group_measured_fraction_full 0.999
_diffrn_reflns_point_group_measured_fraction_max 1.000
_diffrn_reflns_theta_full 25.214
_diffrn_reflns_theta_max 26.341
_diffrn_reflns_theta_min 2.921
_diffrn_source 'SuperNova (Mo) X-ray Source'
_exptl_absorpt_coefficient_mu 19.843
_exptl_absorpt_correction_T_max 1.00000
_exptl_absorpt_correction_T_min 0.36406
_exptl_absorpt_correction_type multi-scan
_exptl_absorpt_process_details
;
CrysAlisPro, Agilent Technologies,
Version 1.171.36.32 (release 02-08-2013 CrysAlis171 .NET)
(compiled Aug  2 2013,16:46:58)
Empirical absorption correction using spherical harmonics,
 implemented in SCALE3 ABSPACK scaling algorithm.
;
_exptl_crystal_colour 'clear light colourless'
_exptl_crystal_colour_lustre clear
_exptl_crystal_colour_modifier light
_exptl_crystal_colour_primary colourless
_exptl_crystal_density_diffrn 3.037
_exptl_crystal_description needle
_exptl_crystal_F_000 2112
_exptl_crystal_size_max 0.1
_exptl_crystal_size_mid 0.02
_exptl_crystal_size_min 0.02
_refine_diff_density_max 1.376
_refine_diff_density_min -1.323
_refine_diff_density_rms 0.227
_refine_ls_extinction_method none
_refine_ls_goodness_of_fit_ref 1.063
_refine_ls_hydrogen_treatment constr
_refine_ls_matrix_type full
_refine_ls_number_parameters 186
_refine_ls_number_reflns 2623
_refine_ls_number_restraints 0
_refine_ls_restrained_S_all 1.063
_refine_ls_R_factor_all 0.0432
_refine_ls_R_factor_gt 0.0332
_refine_ls_shift/su_max 0.002
_refine_ls_shift/su_mean 0.000
_refine_ls_structure_factor_coef Fsqd
_refine_ls_weighting_details
;
 w=1/[\s^2^(Fo^2^)+(0.0190P)^2^]
 where P=(Fo^2^+2Fc^2^)/3
;
_refine_ls_weighting_scheme calc
_refine_ls_wR_factor_gt 0.0650
_refine_ls_wR_factor_ref 0.0719
_reflns_Friedel_coverage 0.000
_reflns_number_gt 2174
_reflns_number_total 2623
_reflns_threshold_expression 'I > 2\s(I)'
_cod_data_source_file c5nj03632a2.cif
_cod_data_source_block dai-564
_cod_depositor_comments 'Adding full bibliography for 7055584--7055587.cif.'
_cod_original_cell_volume 2573.76(11)
_cod_database_code 7055587
_shelxl_version_number 2013-2
_chemical_oxdiff_formula 'C H O N Pb'
_shelx_space_group_comment
;
The symmetry employed for this shelxl refinement is uniquely defined
by the following loop, which should always be used as a source of
symmetry information in preference to the above space-group names.
They are only intended as comments.
;
_reflns_odcompleteness_completeness 99.82
_reflns_odcompleteness_iscentric 1
_reflns_odcompleteness_theta 26.32
_olex2_refinement_description
;
1. Fixed Uiso
 At 1.2 times of:
  All C(H) groups
2.a Aromatic/amide H refined with riding coordinates:
 C3(H3), C4(H4), C5(H5), C8(H8), C9(H9), C11(H11)
;
_olex2_submission_special_instructions 'No special instructions were received'

loop_
_space_group_symop_operation_xyz
'x, y, z'
'-x, y, -z+1/2'
'x+1/2, y+1/2, z'
'-x+1/2, y+1/2, -z+1/2'
'-x, -y, -z'
'x, -y, z-1/2'
'-x+1/2, -y+1/2, -z'
'x+1/2, -y+1/2, z-1/2'

loop_
_atom_site_label
_atom_site_type_symbol
_atom_site_fract_x
_atom_site_fract_y
_atom_site_fract_z
_atom_site_U_iso_or_equiv
_atom_site_adp_type
_atom_site_occupancy
_atom_site_site_symmetry_order
_atom_site_calc_flag
_atom_site_refinement_flags_posn
_atom_site_refinement_flags_adp
_atom_site_refinement_flags_occupancy
Pb1 Pb 0.40329(2) 0.97980(4) 0.65031(2) 0.02577(11) Uani 1 1 d . . .
Pb2 Pb 0.5000 0.47585(5) 0.7500 0.02042(12) Uani 1 2 d S T P
Cl1 Cl 0.42994(12) 0.6162(3) 0.61226(11) 0.0457(6) Uani 1 1 d . . .
O1 O 0.4805(3) 0.7742(8) 0.3509(3) 0.0365(14) Uani 1 1 d . . .
O2 O 0.3930(3) 0.7448(8) 0.2695(3) 0.0360(14) Uani 1 1 d . . .
O3 O 0.1751(3) 1.3289(7) 0.7744(2) 0.0304(13) Uani 1 1 d . . .
O4 O 0.0745(3) 1.2785(7) 0.7157(3) 0.0315(13) Uani 1 1 d . . .
N1 N 0.2793(3) 1.0900(8) 0.6130(3) 0.0225(14) Uani 1 1 d . . .
N2 N 0.3566(3) 0.9538(8) 0.5097(3) 0.0262(15) Uani 1 1 d . . .
C1 C 0.4182(4) 0.7893(10) 0.3317(4) 0.0252(17) Uani 1 1 d . . .
C2 C 0.3714(4) 0.8541(10) 0.3872(4) 0.0243(17) Uani 1 1 d . . .
C3 C 0.3949(4) 0.8955(10) 0.4579(4) 0.0295(18) Uani 1 1 d . . .
H3 H 0.4415 0.8813 0.4699 0.035 Uiso 1 1 calc R . .
C4 C 0.3019(4) 0.8690(10) 0.3716(4) 0.0270(18) Uani 1 1 d . . .
H4 H 0.2831 0.8380 0.3255 0.032 Uiso 1 1 calc R . .
C5 C 0.2596(4) 0.9300(10) 0.4238(3) 0.0216(16) Uani 1 1 d . . .
H5 H 0.2128 0.9408 0.4131 0.026 Uiso 1 1 calc R . .
C6 C 0.2879(4) 0.9741(9) 0.4914(4) 0.0190(16) Uani 1 1 d . . .
C7 C 0.2461(4) 1.0456(9) 0.5496(4) 0.0170(15) Uani 1 1 d . . .
C8 C 0.1757(4) 1.0672(10) 0.5393(4) 0.0246(17) Uani 1 1 d . . .
H8 H 0.1531 1.0365 0.4950 0.030 Uiso 1 1 calc R . .
C9 C 0.1393(4) 1.1344(9) 0.5951(4) 0.0225(16) Uani 1 1 d . . .
H9 H 0.0920 1.1459 0.5892 0.027 Uiso 1 1 calc R . .
C10 C 0.1744(4) 1.1847(10) 0.6602(4) 0.0220(16) Uani 1 1 d . . .
C11 C 0.2437(4) 1.1604(10) 0.6651(4) 0.0249(17) Uani 1 1 d . . .
H11 H 0.2677 1.1958 0.7081 0.030 Uiso 1 1 calc R . .
C12 C 0.1379(4) 1.2702(10) 0.7210(4) 0.0245(17) Uani 1 1 d . . .

loop_
_atom_site_aniso_label
_atom_site_aniso_U_11
_atom_site_aniso_U_22
_atom_site_aniso_U_33
_atom_site_aniso_U_23
_atom_site_aniso_U_13
_atom_site_aniso_U_12
Pb1 0.02131(19) 0.03647(19) 0.01995(18) -0.00100(12) 0.00453(12) -0.00650(13)
Pb2 0.0182(2) 0.0239(2) 0.0197(2) 0.000 0.00473(16) 0.000
Cl1 0.0494(15) 0.0547(14) 0.0307(12) -0.0117(10) -0.0134(10) 0.0163(12)
O1 0.027(4) 0.048(3) 0.036(3) -0.009(3) 0.009(3) 0.002(3)
O2 0.032(4) 0.059(4) 0.017(3) -0.009(3) 0.009(2) 0.009(3)
O3 0.026(3) 0.045(3) 0.020(3) -0.012(2) -0.001(2) 0.002(3)
O4 0.019(3) 0.047(3) 0.030(3) -0.008(3) 0.010(2) -0.004(3)
N1 0.029(4) 0.025(3) 0.013(3) 0.000(3) 0.000(3) 0.007(3)
N2 0.027(4) 0.033(4) 0.020(3) 0.001(3) 0.004(3) 0.002(3)
C1 0.026(5) 0.024(4) 0.028(4) -0.003(3) 0.015(4) -0.002(3)
C2 0.030(5) 0.027(4) 0.017(4) -0.002(3) 0.010(3) 0.004(3)
C3 0.023(5) 0.037(5) 0.029(4) -0.002(4) 0.012(3) 0.004(4)
C4 0.042(5) 0.029(4) 0.010(4) 0.000(3) 0.004(3) -0.005(4)
C5 0.021(4) 0.027(4) 0.016(4) 0.003(3) 0.000(3) -0.003(3)
C6 0.025(5) 0.016(3) 0.017(4) 0.004(3) 0.004(3) 0.001(3)
C7 0.014(4) 0.020(4) 0.017(4) 0.006(3) 0.004(3) -0.004(3)
C8 0.026(5) 0.029(4) 0.019(4) -0.002(3) 0.005(3) -0.001(3)
C9 0.018(4) 0.027(4) 0.023(4) 0.002(3) 0.001(3) 0.004(3)
C10 0.022(4) 0.025(4) 0.020(4) 0.002(3) 0.007(3) -0.003(3)
C11 0.034(5) 0.032(4) 0.009(4) -0.002(3) 0.004(3) 0.006(4)
C12 0.026(5) 0.025(4) 0.024(4) 0.007(3) 0.006(3) -0.001(3)

loop_
_atom_type_symbol
_atom_type_description
_atom_type_scat_dispersion_real
_atom_type_scat_dispersion_imag
_atom_type_scat_source
C C 0.0033 0.0016 'International Tables Vol C Tables 4.2.6.8 and 6.1.1.4'
H H 0.0000 0.0000 'International Tables Vol C Tables 4.2.6.8 and 6.1.1.4'
Cl Cl 0.1484 0.1585 'International Tables Vol C Tables 4.2.6.8 and 6.1.1.4'
N N 0.0061 0.0033 'International Tables Vol C Tables 4.2.6.8 and 6.1.1.4'
O O 0.0106 0.0060 'International Tables Vol C Tables 4.2.6.8 and 6.1.1.4'
Pb Pb -3.3944 10.1111 'International Tables Vol C Tables 4.2.6.8 and 6.1.1.4'

loop_
_geom_angle_atom_site_label_1
_geom_angle_atom_site_label_2
_geom_angle_atom_site_label_3
_geom_angle
_geom_angle_site_symmetry_1
_geom_angle_site_symmetry_3
O3 Pb1 Cl1 82.52(14) 4_546 .
O3 Pb1 N1 70.32(17) 4_546 .
O3 Pb1 N2 109.96(18) 4_546 .
N1 Pb1 Cl1 114.07(14) . .
N1 Pb1 N2 61.22(19) . .
N2 Pb1 Cl1 75.26(13) . .
Cl1 Pb2 Cl1 140.91(9) . 2_656
O1 Pb2 Cl1 138.88(13) 5_666 2_656
O1 Pb2 Cl1 72.50(13) 5_666 .
O1 Pb2 Cl1 138.88(13) 6_566 .
O1 Pb2 Cl1 72.50(13) 6_566 2_656
O1 Pb2 O1 94.8(2) 5_666 6_566
O1 Pb2 O2 49.42(16) 6_566 6_566
O1 Pb2 O2 49.42(16) 5_666 5_666
O1 Pb2 O2 81.64(16) 6_566 5_666
O1 Pb2 O2 81.64(16) 5_666 6_566
O1 Pb2 O4 144.53(17) 5_666 4_546
O1 Pb2 O4 105.26(15) 6_566 4_546
O1 Pb2 O4 105.26(15) 5_666 3_545
O1 Pb2 O4 144.53(17) 6_566 3_545
O2 Pb2 Cl1 89.61(13) 6_566 .
O2 Pb2 Cl1 113.60(12) 6_566 2_656
O2 Pb2 Cl1 89.61(13) 5_666 2_656
O2 Pb2 Cl1 113.60(12) 5_666 .
O2 Pb2 O2 107.9(2) 6_566 5_666
O2 Pb2 O4 160.87(17) 6_566 3_545
O2 Pb2 O4 160.87(17) 5_666 4_546
O2 Pb2 O4 89.55(17) 5_666 3_545
O2 Pb2 O4 89.55(16) 6_566 4_546
O4 Pb2 Cl1 75.94(12) 4_546 2_656
O4 Pb2 Cl1 73.15(11) 3_545 2_656
O4 Pb2 Cl1 73.15(11) 4_546 .
O4 Pb2 Cl1 75.94(12) 3_545 .
O4 Pb2 O4 74.4(2) 3_545 4_546
Pb1 Cl1 Pb2 100.40(6) . .
C1 O1 Pb2 92.5(4) . 5_666
C1 O2 Pb2 90.6(4) . 5_666
C12 O3 Pb1 104.1(5) . 4_556
C12 O4 Pb2 119.9(5) . 3_455
C7 N1 Pb1 123.3(4) . .
C11 N1 Pb1 116.8(5) . .
C11 N1 C7 118.5(7) . .
C3 N2 Pb1 123.2(5) . .
C3 N2 C6 116.8(7) . .
C6 N2 Pb1 119.3(4) . .
O1 C1 O2 123.4(7) . .
O1 C1 C2 117.6(7) . .
O2 C1 C2 118.9(7) . .
C3 C2 C1 122.2(7) . .
C4 C2 C1 121.6(7) . .
C4 C2 C3 116.2(6) . .
N2 C3 C2 125.5(8) . .
N2 C3 H3 117.3 . .
C2 C3 H3 117.3 . .
C2 C4 H4 119.7 . .
C2 C4 C5 120.5(7) . .
C5 C4 H4 119.7 . .
C4 C5 H5 120.4 . .
C6 C5 C4 119.1(7) . .
C6 C5 H5 120.4 . .
N2 C6 C7 116.0(6) . .
C5 C6 N2 121.8(6) . .
C5 C6 C7 122.2(7) . .
N1 C7 C6 117.2(6) . .
N1 C7 C8 120.8(6) . .
C8 C7 C6 122.0(6) . .
C7 C8 H8 120.1 . .
C9 C8 C7 119.8(7) . .
C9 C8 H8 120.1 . .
C8 C9 H9 120.5 . .
C8 C9 C10 119.1(7) . .
C10 C9 H9 120.5 . .
C9 C10 C12 121.3(7) . .
C11 C10 C9 116.9(6) . .
C11 C10 C12 121.7(7) . .
N1 C11 C10 124.9(7) . .
N1 C11 H11 117.6 . .
C10 C11 H11 117.6 . .
O3 C12 C10 116.1(7) . .
O4 C12 O3 124.7(7) . .
O4 C12 C10 119.2(7) . .

loop_
_geom_bond_atom_site_label_1
_geom_bond_atom_site_label_2
_geom_bond_distance
_geom_bond_site_symmetry_2
Pb1 Cl1 2.738(2) .
Pb1 O3 2.401(5) 4_546
Pb1 N1 2.601(6) .
Pb1 N2 2.703(6) .
Pb2 Cl1 2.981(2) .
Pb2 Cl1 2.981(2) 2_656
Pb2 O1 2.626(5) 6_566
Pb2 O1 2.626(5) 5_666
Pb2 O2 2.665(5) 6_566
Pb2 O2 2.665(5) 5_666
Pb2 O4 2.701(5) 4_546
Pb2 O4 2.701(5) 3_545
O1 Pb2 2.626(5) 5_666
O1 C1 1.253(9) .
O2 Pb2 2.665(5) 5_666
O2 C1 1.259(9) .
O3 Pb1 2.401(5) 4_556
O3 C12 1.257(8) .
O4 Pb2 2.701(5) 3_455
O4 C12 1.242(8) .
N1 C7 1.338(9) .
N1 C11 1.329(8) .
N2 C3 1.326(9) .
N2 C6 1.375(10) .
C1 C2 1.500(9) .
C2 C3 1.387(10) .
C2 C4 1.378(11) .
C3 H3 0.9300 .
C4 H4 0.9300 .
C4 C5 1.387(9) .
C5 H5 0.9300 .
C5 C6 1.368(9) .
C6 C7 1.489(9) .
C7 C8 1.390(10) .
C8 H8 0.9300 .
C8 C9 1.381(9) .
C9 H9 0.9300 .
C9 C10 1.393(9) .
C10 C11 1.368(10) .
C10 C12 1.504(9) .
C11 H11 0.9300 .

loop_
_geom_torsion_atom_site_label_1
_geom_torsion_atom_site_label_2
_geom_torsion_atom_site_label_3
_geom_torsion_atom_site_label_4
_geom_torsion
_geom_torsion_site_symmetry_1
Pb1 O3 C12 O4 -5.8(8) 4_556
Pb1 O3 C12 C10 174.2(5) 4_556
Pb1 N1 C7 C6 -16.4(8) .
Pb1 N1 C7 C8 164.0(5) .
Pb1 N1 C11 C10 -164.1(6) .
Pb1 N2 C3 C2 170.3(6) .
Pb1 N2 C6 C5 -168.3(5) .
Pb1 N2 C6 C7 11.3(7) .
Pb2 O1 C1 O2 -21.5(7) 5_666
Pb2 O1 C1 C2 155.1(6) 5_666
Pb2 O2 C1 O1 21.2(7) 5_666
Pb2 O2 C1 C2 -155.4(6) 5_666
Pb2 O4 C12 O3 -97.3(8) 3_455
Pb2 O4 C12 C10 82.8(7) 3_455
O1 C1 C2 C3 -0.4(11) .
O1 C1 C2 C4 -177.9(7) .
O2 C1 C2 C3 176.4(7) .
O2 C1 C2 C4 -1.1(11) .
N1 C7 C8 C9 -0.3(10) .
N2 C6 C7 N1 2.5(9) .
N2 C6 C7 C8 -177.9(6) .
C1 C2 C3 N2 179.8(7) .
C1 C2 C4 C5 -179.8(6) .
C2 C4 C5 C6 -0.4(11) .
C3 N2 C6 C5 2.4(10) .
C3 N2 C6 C7 -178.1(6) .
C3 C2 C4 C5 2.6(11) .
C4 C2 C3 N2 -2.5(12) .
C4 C5 C6 N2 -2.2(10) .
C4 C5 C6 C7 178.2(6) .
C5 C6 C7 N1 -177.9(6) .
C5 C6 C7 C8 1.7(10) .
C6 N2 C3 C2 0.1(11) .
C6 C7 C8 C9 -179.9(6) .
C7 N1 C11 C10 2.8(11) .
C7 C8 C9 C10 1.9(10) .
C8 C9 C10 C11 -1.2(10) .
C8 C9 C10 C12 176.0(6) .
C9 C10 C11 N1 -1.2(11) .
C9 C10 C12 O3 -172.6(6) .
C9 C10 C12 O4 7.3(10) .
C11 N1 C7 C6 177.7(6) .
C11 N1 C7 C8 -1.9(10) .
C11 C10 C12 O3 4.4(10) .
C11 C10 C12 O4 -175.6(7) .
C12 C10 C11 N1 -178.4(6) .
